data_7704333
loop_
_publ_author_name
'Le, Hai Van'
'Babak, Maria V.'
'Ehsan, Muhammad Ali'
'Altaf, Muhammad'
'Reichert, Lisa'
'Gushchin, Artem L.'
'Ang, Wee Han'
'Isab, Anvarhusein A.'

_publ_section_title
;
 Highly cytotoxic gold(i)-phosphane dithiocarbamate complexes trigger an
 ER stress-dependent immune response in ovarian cancer cells.
;
_journal_issue 22
_journal_name_full 'Dalton transactions (Cambridge, England : 2003)'
_journal_page_first 7355
_journal_page_last 7363
_journal_paper_doi 10.1039/d0dt01411g
_journal_volume 49
_journal_year 2020
_chemical_formula_moiety '(C23 H33 Au N P S2), 0.5(C H2 Cl2)'
_chemical_formula_sum 'C23.5 H34 Au Cl N P S2'
_chemical_formula_weight 658.02
_space_group_crystal_system monoclinic
_space_group_IT_number 15
_space_group_name_Hall '-C 2yc'
_space_group_name_H-M_alt 'C 1 2/c 1'
_atom_sites_solution_hydrogens geom
_atom_sites_solution_primary 'Dual Space'
_audit_creation_method SHELXL-2017/1
_audit_update_record
;
2020-04-11 deposited with the CCDC.	2020-05-08 downloaded from the CCDC.
;
_cell_angle_alpha 90
_cell_angle_beta 118.9150(10)
_cell_angle_gamma 90
_cell_formula_units_Z 16
_cell_length_a 35.3443(12)
_cell_length_b 11.0755(4)
_cell_length_c 30.2179(11)
_cell_measurement_reflns_used 9860
_cell_measurement_temperature 100(2)
_cell_measurement_theta_max 29.59
_cell_measurement_theta_min 2.59
_cell_volume 10354.3(6)
_computing_cell_refinement 'APEX3 v2018.1-0 (Bruker AXS)'
_computing_data_collection 'APEX3 (Bruker AXS)'
_computing_data_reduction 'SAINT V8.32B (Bruker AXS Inc., 2014)'
_computing_molecular_graphics 'Bruker SHELXTL'
_computing_publication_material 'Bruker SHELXTL'
_computing_structure_refinement 'SHELXL--2014 (Sheldrick 2014)'
_computing_structure_solution 'SHELXT--(Sheldrick 2015)'
_diffrn_ambient_temperature 100(2)
_diffrn_measured_fraction_theta_full 0.995
_diffrn_measured_fraction_theta_max 0.994
_diffrn_measurement_device_type 'Bruker D8 Venture'
_diffrn_measurement_method '\f and \w scans'
_diffrn_radiation_type MoK\a
_diffrn_radiation_wavelength 0.71073
_diffrn_reflns_av_R_equivalents 0.0309
_diffrn_reflns_av_unetI/netI 0.0282
_diffrn_reflns_Laue_measured_fraction_full 0.995
_diffrn_reflns_Laue_measured_fraction_max 0.994
_diffrn_reflns_limit_h_max 47
_diffrn_reflns_limit_h_min -47
_diffrn_reflns_limit_k_max 14
_diffrn_reflns_limit_k_min -14
_diffrn_reflns_limit_l_max 40
_diffrn_reflns_limit_l_min -40
_diffrn_reflns_number 50858
_diffrn_reflns_point_group_measured_fraction_full 0.995
_diffrn_reflns_point_group_measured_fraction_max 0.994
_diffrn_reflns_theta_full 25.242
_diffrn_reflns_theta_max 28.281
_diffrn_reflns_theta_min 2.929
_exptl_absorpt_coefficient_mu 6.021
_exptl_absorpt_correction_T_max 0.7459
_exptl_absorpt_correction_T_min 0.3974
_exptl_absorpt_correction_type multi-scan
_exptl_absorpt_process_details 'Sadabs, (Sheldrick 2012)'
_exptl_crystal_colour Colourless
_exptl_crystal_density_diffrn 1.688
_exptl_crystal_density_meas ?
_exptl_crystal_density_method 'Not Measured'
_exptl_crystal_description Block
_exptl_crystal_F_000 5200
_exptl_crystal_size_max 0.477
_exptl_crystal_size_mid 0.250
_exptl_crystal_size_min 0.226
_refine_diff_density_max 1.119
_refine_diff_density_min -1.318
_refine_diff_density_rms 0.104
_refine_ls_extinction_method none
_refine_ls_goodness_of_fit_ref 1.065
_refine_ls_hydrogen_treatment constr
_refine_ls_matrix_type full
_refine_ls_number_parameters 576
_refine_ls_number_reflns 12783
_refine_ls_number_restraints 75
_refine_ls_restrained_S_all 1.079
_refine_ls_R_factor_all 0.0269
_refine_ls_R_factor_gt 0.0231
_refine_ls_shift/su_max 0.004
_refine_ls_shift/su_mean 0.000
_refine_ls_structure_factor_coef Fsqd
_refine_ls_weighting_details 'w=1/[\s^2^(Fo^2^)+(0.0110P)^2^+33.3237P] where P=(Fo^2^+2Fc^2^)/3'
_refine_ls_weighting_scheme calc
_refine_ls_wR_factor_gt 0.0463
_refine_ls_wR_factor_ref 0.0475
_reflns_Friedel_coverage 0.000
_reflns_number_gt 11803
_reflns_number_total 12783
_reflns_threshold_expression 'I > 2\s(I)'
_cod_data_source_file d0dt01411g2.cif
_cod_data_source_block J556
_cod_depositor_comments
;
The following automatic conversions were performed:

data item '_exptl_absorpt_correction_type' value 'Multi-scan' was
changed to 'multi-scan' in accordance with the
/home/data/users/saulius/crontab/automatic-downloads/rss-feeds/RSC/lib/dictionaries/cif_core.dic
dictionary named 'cif_core.dic' version 2.4.2 last updated on
2011-04-26.

data item '_exptl_crystal_density_meas' value 'Not Measured' was
changed to '?' -- the value is perceived as not measured.

Automatic conversion script
Id: cif_fix_values 7556 2019-12-06 15:28:31Z antanas 

 Adding full bibliography for 7704333--7704336.cif.
;
_cod_original_sg_symbol_H-M 'C 2/c'
_cod_original_formula_sum 'C23.50 H34 Au Cl N P S2'
_cod_database_code 7704333
_shelx_shelxl_version_number 2017/1
_shelx_space_group_comment
; 
The symmetry employed for this shelxl refinement is uniquely defined 
by the following loop, which should always be used as a source of 
symmetry information in preference to the above space-group names. 
They are only intended as comments. 
;
_computing_bruker_data_scaling 'SADABS V2018/1 (Bruker AXS Inc.)'

loop_
_space_group_symop_operation_xyz
'x, y, z'
'-x, y, -z+1/2'
'x+1/2, y+1/2, z'
'-x+1/2, y+1/2, -z+1/2'
'-x, -y, -z'
'x, -y, z-1/2'
'-x+1/2, -y+1/2, -z'
'x+1/2, -y+1/2, z-1/2'

loop_
_atom_site_label
_atom_site_type_symbol
_atom_site_fract_x
_atom_site_fract_y
_atom_site_fract_z
_atom_site_U_iso_or_equiv
_atom_site_adp_type
_atom_site_occupancy
_atom_site_site_symmetry_order
_atom_site_calc_flag
_atom_site_refinement_flags_posn
_atom_site_refinement_flags_adp
_atom_site_refinement_flags_occupancy
_atom_site_disorder_assembly
_atom_site_disorder_group
Au1 Au 0.43678(2) 0.33026(2) 0.39382(2) 0.01544(3) Uani 1 1 d . . . . .
Au2 Au 0.33494(2) 1.12209(2) 0.58244(2) 0.01543(3) Uani 1 1 d . . . . .
S1 S 0.37401(2) 0.41403(6) 0.38702(3) 0.02351(15) Uani 1 1 d . . . . .
S2 S 0.41370(3) 0.60494(6) 0.35121(3) 0.02316(15) Uani 1 1 d . . . . .
S3 S 0.31061(2) 1.04668(6) 0.50095(3) 0.01968(14) Uani 1 1 d . . . . .
S4 S 0.33696(3) 0.83633(7) 0.57217(3) 0.03100(18) Uani 1 1 d . . . . .
P1 P 0.50147(2) 0.25843(6) 0.40657(3) 0.01309(13) Uani 1 1 d . . . . .
P2 P 0.35606(2) 1.19490(6) 0.66133(3) 0.01575(13) Uani 1 1 d . . . . .
N1 N 0.35083(8) 0.6430(2) 0.37384(9) 0.0197(5) Uani 1 1 d . . . . .
N2 N 0.28793(8) 0.8198(2) 0.47302(9) 0.0202(5) Uani 1 1 d . . . . .
C1 C 0.39657(9) 0.0558(2) 0.34787(11) 0.0198(6) Uani 1 1 d . . . . .
H1 H 0.401554 0.043506 0.320001 0.024 Uiso 1 1 calc R U . . .
C2 C 0.35496(10) 0.0789(3) 0.33926(12) 0.0247(6) Uani 1 1 d . . . . .
H2 H 0.331732 0.083746 0.305634 0.030 Uiso 1 1 calc R U . . .
C3 C 0.34729(9) 0.0948(3) 0.37990(13) 0.0258(7) Uani 1 1 d . . . . .
H3 H 0.318794 0.110159 0.374044 0.031 Uiso 1 1 calc R U . . .
C4 C 0.38113(10) 0.0884(3) 0.42879(12) 0.0241(6) Uani 1 1 d . . . . .
H4 H 0.375859 0.098838 0.456546 0.029 Uiso 1 1 calc R U . . .
C5 C 0.42298(9) 0.0666(2) 0.43738(11) 0.0188(5) Uani 1 1 d . . . . .
H5 H 0.446202 0.062481 0.471030 0.023 Uiso 1 1 calc R U . . .
C6 C 0.43095(8) 0.0506(2) 0.39668(10) 0.0148(5) Uani 1 1 d . . . . .
C7 C 0.47549(8) 0.0144(2) 0.40690(10) 0.0138(5) Uani 1 1 d . . . . .
C8 C 0.48280(9) -0.1101(2) 0.40868(10) 0.0184(5) Uani 1 1 d . . . . .
H8 H 0.459666 -0.164180 0.401509 0.022 Uiso 1 1 calc R U . . .
C9 C 0.52308(10) -0.1562(3) 0.42067(12) 0.0222(6) Uani 1 1 d . . . . .
H9 H 0.527392 -0.241049 0.421545 0.027 Uiso 1 1 calc R U . . .
C10 C 0.55710(9) -0.0778(3) 0.43141(11) 0.0201(6) Uani 1 1 d . . . . .
H10 H 0.585081 -0.108694 0.440933 0.024 Uiso 1 1 calc R U . . .
C11 C 0.55000(9) 0.0455(3) 0.42816(10) 0.0183(5) Uani 1 1 d . . . . .
H11 H 0.573272 0.098422 0.434689 0.022 Uiso 1 1 calc R U . . .
C12 C 0.50930(8) 0.0947(2) 0.41545(10) 0.0140(5) Uani 1 1 d . . . . .
C13 C 0.54378(9) 0.3339(3) 0.46575(10) 0.0184(5) Uani 1 1 d . . . . .
C14 C 0.53205(10) 0.4683(3) 0.46399(12) 0.0235(6) Uani 1 1 d . . . . .
H14A H 0.535162 0.508610 0.437065 0.035 Uiso 1 1 calc R U . . .
H14B H 0.551417 0.506123 0.496527 0.035 Uiso 1 1 calc R U . . .
H14C H 0.502095 0.475598 0.457251 0.035 Uiso 1 1 calc R U . . .
C15 C 0.59070(10) 0.3265(3) 0.47622(13) 0.0296(7) Uani 1 1 d . . . . .
H15A H 0.599947 0.241906 0.480801 0.044 Uiso 1 1 calc R U . . .
H15B H 0.609365 0.372125 0.506954 0.044 Uiso 1 1 calc R U . . .
H15C H 0.592799 0.360837 0.447586 0.044 Uiso 1 1 calc R U . . .
C16 C 0.53965(11) 0.2730(3) 0.50882(11) 0.0296(7) Uani 1 1 d . . . . .
H16A H 0.509489 0.276487 0.501596 0.044 Uiso 1 1 calc R U . . .
H16B H 0.558023 0.315175 0.540638 0.044 Uiso 1 1 calc R U . . .
H16C H 0.548793 0.188529 0.511738 0.044 Uiso 1 1 calc R U . . .
C17 C 0.50647(9) 0.2890(3) 0.34830(10) 0.0183(5) Uani 1 1 d . . . . .
C18 C 0.50551(11) 0.4254(3) 0.33967(12) 0.0265(7) Uani 1 1 d . . . . .
H18A H 0.500775 0.441043 0.305444 0.040 Uiso 1 1 calc R U . . .
H18B H 0.533124 0.460793 0.364425 0.040 Uiso 1 1 calc R U . . .
H18C H 0.482005 0.461548 0.343603 0.040 Uiso 1 1 calc R U . . .
C19 C 0.46621(10) 0.2307(3) 0.30506(11) 0.0247(6) Uani 1 1 d . . . . .
H19A H 0.465644 0.246996 0.272871 0.037 Uiso 1 1 calc R U . . .
H19B H 0.440233 0.264539 0.304179 0.037 Uiso 1 1 calc R U . . .
H19C H 0.467025 0.143305 0.310508 0.037 Uiso 1 1 calc R U . . .
C20 C 0.54599(10) 0.2338(3) 0.34797(12) 0.0278(7) Uani 1 1 d . . . . .
H20A H 0.546057 0.256279 0.316643 0.042 Uiso 1 1 calc R U . . .
H20B H 0.544881 0.145668 0.350032 0.042 Uiso 1 1 calc R U . . .
H20C H 0.572359 0.264028 0.377031 0.042 Uiso 1 1 calc R U . . .
C21 C 0.37795(9) 0.5637(2) 0.37031(10) 0.0167(5) Uani 1 1 d . . . . .
C22 C 0.35047(10) 0.7714(3) 0.36246(12) 0.0258(6) Uani 1 1 d . . . . .
H22A H 0.371850 0.787135 0.351326 0.039 Uiso 1 1 calc R U . . .
H22B H 0.357653 0.818943 0.392870 0.039 Uiso 1 1 calc R U . . .
H22C H 0.321677 0.794223 0.335566 0.039 Uiso 1 1 calc R U . . .
C23 C 0.31859(11) 0.6083(3) 0.38797(15) 0.0374(9) Uani 1 1 d . . . . .
H23A H 0.292045 0.583803 0.357726 0.056 Uiso 1 1 calc R U . . .
H23B H 0.312410 0.677022 0.403922 0.056 Uiso 1 1 calc R U . . .
H23C H 0.329517 0.540743 0.411838 0.056 Uiso 1 1 calc R U . . .
C24 C 0.38063(9) 1.3692(2) 0.56283(11) 0.0199(6) Uani 1 1 d . . . . .
H24 H 0.410222 1.369123 0.587951 0.024 Uiso 1 1 calc R U . . .
C25 C 0.36943(10) 1.3441(3) 0.51290(12) 0.0230(6) Uani 1 1 d . . . . .
H25 H 0.391323 1.328137 0.504032 0.028 Uiso 1 1 calc R U . . .
C26 C 0.32643(10) 1.3425(2) 0.47617(11) 0.0219(6) Uani 1 1 d . . . . .
H26 H 0.318762 1.325024 0.442070 0.026 Uiso 1 1 calc R U . . .
C27 C 0.29449(10) 1.3664(3) 0.48910(11) 0.0240(6) Uani 1 1 d . . . . .
H27 H 0.264910 1.364223 0.463967 0.029 Uiso 1 1 calc R U . . .
C28 C 0.30584(10) 1.3935(3) 0.53891(11) 0.0229(6) Uani 1 1 d . . . . .
H28 H 0.283899 1.411713 0.547464 0.027 Uiso 1 1 calc R U . . .
C29 C 0.34915(9) 1.3944(2) 0.57656(10) 0.0171(5) Uani 1 1 d . . . . .
C30 C 0.36116(9) 1.4335(2) 0.62906(11) 0.0182(5) Uani 1 1 d . . . . .
C31 C 0.36702(11) 1.5579(3) 0.63786(12) 0.0271(7) Uani 1 1 d . . . . .
H31 H 0.362770 1.610019 0.610883 0.033 Uiso 1 1 calc R U . . .
C32 C 0.37883(12) 1.6067(3) 0.68486(13) 0.0316(7) Uani 1 1 d . . . . .
H32 H 0.382217 1.691584 0.689713 0.038 Uiso 1 1 calc R U . . .
C33 C 0.38575(11) 1.5323(3) 0.72487(12) 0.0284(7) Uani 1 1 d . . . . .
H33 H 0.394677 1.565203 0.757478 0.034 Uiso 1 1 calc R U . . .
C34 C 0.37946(10) 1.4090(3) 0.71666(11) 0.0233(6) Uani 1 1 d . . . . .
H34 H 0.383813 1.358090 0.744041 0.028 Uiso 1 1 calc R U . . .
C35 C 0.36688(9) 1.3570(2) 0.66928(11) 0.0181(5) Uani 1 1 d . . . . .
C36 C 0.40773(11) 1.1175(3) 0.70669(12) 0.0296(7) Uani 1 1 d . . . . .
C37 C 0.43783(12) 1.1364(5) 0.68402(14) 0.0521(12) Uani 1 1 d . . . . .
H37A H 0.424228 1.103664 0.649609 0.078 Uiso 1 1 calc R U . . .
H37B H 0.465276 1.094706 0.704881 0.078 Uiso 1 1 calc R U . . .
H37C H 0.443229 1.222909 0.683072 0.078 Uiso 1 1 calc R U . . .
C38 C 0.39784(15) 0.9817(3) 0.70587(13) 0.0493(11) Uani 1 1 d . . . . .
H38A H 0.381579 0.953975 0.670769 0.074 Uiso 1 1 calc R U . . .
H38B H 0.380645 0.968286 0.722932 0.074 Uiso 1 1 calc R U . . .
H38C H 0.425011 0.936640 0.723386 0.074 Uiso 1 1 calc R U . . .
C39 C 0.43081(11) 1.1630(3) 0.76140(12) 0.0306(7) Uani 1 1 d . . . . .
H39A H 0.441233 1.245421 0.762316 0.046 Uiso 1 1 calc R U . . .
H39B H 0.455359 1.110087 0.781930 0.046 Uiso 1 1 calc R U . . .
H39C H 0.410598 1.162483 0.774939 0.046 Uiso 1 1 calc R U . . .
C40 C 0.31089(10) 1.1702(3) 0.67644(11) 0.0227(6) Uani 1 1 d . . . . .
C41 C 0.27680(10) 1.2674(3) 0.64675(13) 0.0314(7) Uani 1 1 d . . . . .
H41A H 0.270387 1.266666 0.611364 0.047 Uiso 1 1 calc R U . . .
H41B H 0.287980 1.346879 0.661512 0.047 Uiso 1 1 calc R U . . .
H41C H 0.250331 1.250388 0.648472 0.047 Uiso 1 1 calc R U . . .
C42 C 0.29014(13) 1.0457(3) 0.65557(14) 0.0375(8) Uani 1 1 d . . . . .
H42A H 0.281911 1.040434 0.619654 0.056 Uiso 1 1 calc R U . . .
H42B H 0.264390 1.036015 0.659549 0.056 Uiso 1 1 calc R U . . .
H42C H 0.310969 0.981772 0.674263 0.056 Uiso 1 1 calc R U . . .
C43 C 0.32310(11) 1.1774(3) 0.73253(12) 0.0330(8) Uani 1 1 d . . . . .
H43A H 0.335064 1.257424 0.745776 0.050 Uiso 1 1 calc R U . . .
H43B H 0.344725 1.115476 0.751536 0.050 Uiso 1 1 calc R U . . .
H43C H 0.297286 1.164000 0.736081 0.050 Uiso 1 1 calc R U . . .
C44 C 0.31016(9) 0.8920(2) 0.51291(11) 0.0183(5) Uani 1 1 d . . . . .
C45 C 0.28674(11) 0.6883(3) 0.47991(13) 0.0280(7) Uani 1 1 d . . . . .
H45A H 0.266184 0.651080 0.447725 0.042 Uiso 1 1 calc R U . . .
H45B H 0.277660 0.672137 0.505275 0.042 Uiso 1 1 calc R U . . .
H45C H 0.315588 0.654291 0.491313 0.042 Uiso 1 1 calc R U . . .
C46 C 0.26311(12) 0.8653(3) 0.42141(12) 0.0325(7) Uani 1 1 d . . . . .
H46A H 0.282414 0.877237 0.406989 0.049 Uiso 1 1 calc R U . . .
H46B H 0.249645 0.942395 0.421756 0.049 Uiso 1 1 calc R U . . .
H46C H 0.240604 0.806816 0.400840 0.049 Uiso 1 1 calc R U . . .
Cl1S Cl 0.20701(18) 0.7602(4) 0.28462(14) 0.0590(8) Uani 0.430(7) 1 d D U P A 1
Cl2S Cl 0.23776(18) 0.9901(5) 0.2632(2) 0.0615(9) Uani 0.430(7) 1 d D U P A 1
C1S C 0.1977(4) 0.9052(10) 0.2570(5) 0.0593(11) Uani 0.430(7) 1 d D U P A 1
H1SA H 0.178135 0.894838 0.220290 0.071 Uiso 0.430(7) 1 calc R U P A 1
H1SB H 0.181496 0.951796 0.270342 0.071 Uiso 0.430(7) 1 calc R U P A 1
Cl1A Cl 0.22407(14) 0.7706(3) 0.27934(14) 0.0746(9) Uani 0.570(7) 1 d D U P A 2
Cl2A Cl 0.23048(13) 1.0146(4) 0.24802(15) 0.0560(7) Uani 0.570(7) 1 d D U P A 2
C1A C 0.1966(3) 0.8845(8) 0.2394(3) 0.0616(10) Uani 0.570(7) 1 d D U P A 2
H1AA H 0.172260 0.908752 0.244816 0.074 Uiso 0.570(7) 1 calc R U P A 2
H1AB H 0.184461 0.855471 0.204096 0.074 Uiso 0.570(7) 1 calc R U P A 2

loop_
_atom_site_aniso_label
_atom_site_aniso_U_11
_atom_site_aniso_U_22
_atom_site_aniso_U_33
_atom_site_aniso_U_23
_atom_site_aniso_U_13
_atom_site_aniso_U_12
Au1 0.01418(5) 0.01387(5) 0.01888(6) -0.00037(4) 0.00848(4) -0.00012(4)
Au2 0.01771(5) 0.01549(5) 0.01414(5) 0.00072(4) 0.00854(4) 0.00065(4)
S1 0.0184(3) 0.0156(3) 0.0402(4) 0.0042(3) 0.0171(3) 0.0016(3)
S2 0.0305(4) 0.0233(4) 0.0240(4) 0.0040(3) 0.0197(3) 0.0013(3)
S3 0.0245(3) 0.0196(3) 0.0173(3) -0.0007(3) 0.0119(3) -0.0010(3)
S4 0.0385(5) 0.0216(4) 0.0229(4) 0.0026(3) 0.0069(4) 0.0063(3)
P1 0.0130(3) 0.0153(3) 0.0116(3) -0.0016(2) 0.0064(3) -0.0015(2)
P2 0.0184(3) 0.0157(3) 0.0139(3) 0.0018(3) 0.0084(3) 0.0018(3)
N1 0.0203(12) 0.0171(11) 0.0241(13) 0.0034(9) 0.0126(11) 0.0037(9)
N2 0.0208(12) 0.0216(12) 0.0202(13) -0.0044(10) 0.0114(11) -0.0011(9)
C1 0.0196(14) 0.0207(14) 0.0187(14) -0.0024(11) 0.0090(12) -0.0031(11)
C2 0.0177(14) 0.0205(14) 0.0262(16) 0.0007(12) 0.0029(12) -0.0009(11)
C3 0.0146(13) 0.0206(14) 0.0431(19) -0.0006(13) 0.0145(14) 0.0016(11)
C4 0.0260(15) 0.0219(14) 0.0333(17) -0.0040(12) 0.0213(14) 0.0003(12)
C5 0.0204(14) 0.0202(13) 0.0190(14) -0.0012(11) 0.0120(12) -0.0009(11)
C6 0.0165(13) 0.0100(11) 0.0189(14) -0.0017(10) 0.0092(11) -0.0012(9)
C7 0.0146(12) 0.0179(12) 0.0094(12) 0.0006(9) 0.0062(10) 0.0009(10)
C8 0.0234(14) 0.0184(13) 0.0166(14) 0.0017(10) 0.0121(12) -0.0007(11)
C9 0.0303(16) 0.0180(13) 0.0242(15) 0.0022(11) 0.0180(14) 0.0059(11)
C10 0.0169(13) 0.0283(15) 0.0165(14) 0.0027(11) 0.0092(12) 0.0072(11)
C11 0.0158(13) 0.0253(14) 0.0164(14) -0.0014(11) 0.0098(11) -0.0006(11)
C12 0.0142(12) 0.0182(12) 0.0109(12) -0.0006(10) 0.0070(10) 0.0014(10)
C13 0.0175(13) 0.0240(14) 0.0129(13) -0.0047(11) 0.0068(11) -0.0063(11)
C14 0.0248(15) 0.0241(14) 0.0228(15) -0.0107(12) 0.0124(13) -0.0075(12)
C15 0.0168(14) 0.0351(17) 0.0300(18) -0.0131(14) 0.0059(13) -0.0060(12)
C16 0.0424(19) 0.0328(17) 0.0113(14) -0.0037(12) 0.0112(14) -0.0094(14)
C17 0.0196(13) 0.0229(13) 0.0135(13) -0.0013(11) 0.0089(11) -0.0027(11)
C18 0.0372(18) 0.0244(15) 0.0243(16) 0.0018(12) 0.0200(15) -0.0068(13)
C19 0.0323(16) 0.0277(15) 0.0115(14) -0.0004(11) 0.0086(13) -0.0044(13)
C20 0.0297(16) 0.0395(18) 0.0218(16) 0.0032(13) 0.0184(14) 0.0056(14)
C21 0.0170(13) 0.0179(13) 0.0127(13) -0.0022(10) 0.0053(11) -0.0014(10)
C22 0.0305(16) 0.0183(14) 0.0291(17) 0.0021(12) 0.0148(14) 0.0057(12)
C23 0.0303(18) 0.0407(19) 0.053(2) 0.0200(17) 0.0298(18) 0.0161(15)
C24 0.0171(13) 0.0217(13) 0.0198(15) -0.0002(11) 0.0080(12) -0.0046(11)
C25 0.0265(15) 0.0226(14) 0.0259(16) 0.0020(12) 0.0173(14) -0.0036(12)
C26 0.0299(16) 0.0195(13) 0.0150(14) 0.0017(11) 0.0098(13) -0.0023(12)
C27 0.0209(14) 0.0246(15) 0.0190(15) 0.0010(12) 0.0037(12) 0.0025(11)
C28 0.0203(14) 0.0240(15) 0.0224(15) 0.0029(12) 0.0087(13) 0.0030(11)
C29 0.0203(13) 0.0158(13) 0.0147(13) 0.0033(10) 0.0080(11) -0.0017(10)
C30 0.0157(13) 0.0190(13) 0.0196(14) 0.0008(11) 0.0083(12) -0.0022(10)
C31 0.0369(18) 0.0206(14) 0.0250(16) 0.0010(12) 0.0160(15) -0.0056(13)
C32 0.046(2) 0.0170(14) 0.0338(19) -0.0034(13) 0.0210(17) -0.0087(13)
C33 0.0364(18) 0.0254(15) 0.0247(17) -0.0083(13) 0.0156(15) -0.0094(13)
C34 0.0292(16) 0.0221(14) 0.0186(15) -0.0010(11) 0.0116(13) -0.0052(12)
C35 0.0186(13) 0.0185(13) 0.0183(14) -0.0004(11) 0.0097(12) -0.0033(10)
C36 0.0314(17) 0.0403(18) 0.0147(15) 0.0053(13) 0.0092(13) 0.0183(14)
C37 0.0262(18) 0.105(4) 0.0226(19) 0.008(2) 0.0100(16) 0.031(2)
C38 0.080(3) 0.0318(19) 0.0188(18) 0.0052(14) 0.0102(19) 0.0270(19)
C39 0.0264(16) 0.0453(19) 0.0165(15) 0.0036(13) 0.0075(13) 0.0117(14)
C40 0.0241(15) 0.0270(15) 0.0216(15) -0.0035(12) 0.0146(13) -0.0073(12)
C41 0.0172(15) 0.046(2) 0.0305(18) -0.0079(15) 0.0108(14) 0.0004(13)
C42 0.048(2) 0.0385(19) 0.0329(19) -0.0057(15) 0.0254(18) -0.0217(16)
C43 0.0326(18) 0.050(2) 0.0238(17) -0.0067(15) 0.0193(15) -0.0117(15)
C44 0.0147(13) 0.0213(13) 0.0211(14) -0.0030(11) 0.0104(12) 0.0001(10)
C45 0.0293(16) 0.0219(15) 0.0390(19) -0.0086(13) 0.0214(16) -0.0043(12)
C46 0.0389(19) 0.0314(17) 0.0212(17) -0.0078(13) 0.0098(15) 0.0058(14)
Cl1S 0.0542(17) 0.0756(14) 0.0348(11) 0.0037(10) 0.0116(12) 0.0087(14)
Cl2S 0.0440(16) 0.0794(18) 0.050(2) -0.0091(14) 0.0138(15) 0.0059(13)
C1S 0.0457(16) 0.0780(16) 0.0419(16) -0.0002(14) 0.0114(15) 0.0083(14)
Cl1A 0.0537(16) 0.0778(12) 0.0529(13) 0.0039(10) -0.0054(12) 0.0017(13)
Cl2A 0.0423(13) 0.0769(15) 0.0381(15) -0.0024(11) 0.0109(11) 0.0167(10)
C1A 0.0470(16) 0.0796(15) 0.0431(16) 0.0024(14) 0.0098(15) 0.0065(14)

loop_
_atom_type_symbol
_atom_type_description
_atom_type_scat_dispersion_real
_atom_type_scat_dispersion_imag
_atom_type_scat_source
C C 0.0033 0.0016 'International Tables Vol C Tables 4.2.6.8 and 6.1.1.4'
H H 0.0000 0.0000 'International Tables Vol C Tables 4.2.6.8 and 6.1.1.4'
Au Au -2.0133 8.8022 'International Tables Vol C Tables 4.2.6.8 and 6.1.1.4'
Cl Cl 0.1484 0.1585 'International Tables Vol C Tables 4.2.6.8 and 6.1.1.4'
N N 0.0061 0.0033 'International Tables Vol C Tables 4.2.6.8 and 6.1.1.4'
P P 0.1023 0.0942 'International Tables Vol C Tables 4.2.6.8 and 6.1.1.4'
S S 0.1246 0.1234 'International Tables Vol C Tables 4.2.6.8 and 6.1.1.4'

loop_
_geom_angle_atom_site_label_1
_geom_angle_atom_site_label_2
_geom_angle_atom_site_label_3
_geom_angle
_geom_angle_site_symmetry_1
_geom_angle_site_symmetry_3
_geom_angle_publ_flag
P1 Au1 S1 174.99(3) . . ?
P2 Au2 S3 177.85(3) . . ?
C21 S1 Au1 101.38(9) . . ?
C44 S3 Au2 99.65(10) . . ?
C12 P1 C13 107.78(12) . . ?
C12 P1 C17 103.83(12) . . ?
C13 P1 C17 114.68(12) . . ?
C12 P1 Au1 116.06(8) . . ?
C13 P1 Au1 106.13(9) . . ?
C17 P1 Au1 108.67(9) . . ?
C35 P2 C36 106.53(15) . . ?
C35 P2 C40 105.03(13) . . ?
C36 P2 C40 113.36(15) . . ?
C35 P2 Au2 115.34(9) . . ?
C36 P2 Au2 108.29(10) . . ?
C40 P2 Au2 108.42(10) . . ?
C21 N1 C23 122.9(2) . . ?
C21 N1 C22 122.9(2) . . ?
C23 N1 C22 114.1(2) . . ?
C44 N2 C46 122.9(2) . . ?
C44 N2 C45 120.4(3) . . ?
C46 N2 C45 116.6(2) . . ?
C6 C1 C2 120.8(3) . . ?
C6 C1 H1 119.6 . . ?
C2 C1 H1 119.6 . . ?
C1 C2 C3 119.9(3) . . ?
C1 C2 H2 120.0 . . ?
C3 C2 H2 120.0 . . ?
C4 C3 C2 120.0(3) . . ?
C4 C3 H3 120.0 . . ?
C2 C3 H3 120.0 . . ?
C3 C4 C5 120.0(3) . . ?
C3 C4 H4 120.0 . . ?
C5 C4 H4 120.0 . . ?
C4 C5 C6 120.3(3) . . ?
C4 C5 H5 119.8 . . ?
C6 C5 H5 119.8 . . ?
C1 C6 C5 119.0(2) . . ?
C1 C6 C7 121.4(2) . . ?
C5 C6 C7 119.2(2) . . ?
C8 C7 C12 119.3(2) . . ?
C8 C7 C6 115.2(2) . . ?
C12 C7 C6 125.5(2) . . ?
C9 C8 C7 121.4(3) . . ?
C9 C8 H8 119.3 . . ?
C7 C8 H8 119.3 . . ?
C8 C9 C10 119.7(3) . . ?
C8 C9 H9 120.2 . . ?
C10 C9 H9 120.2 . . ?
C11 C10 C9 119.6(3) . . ?
C11 C10 H10 120.2 . . ?
C9 C10 H10 120.2 . . ?
C10 C11 C12 121.9(3) . . ?
C10 C11 H11 119.1 . . ?
C12 C11 H11 119.1 . . ?
C11 C12 C7 118.1(2) . . ?
C11 C12 P1 119.0(2) . . ?
C7 C12 P1 122.82(19) . . ?
C15 C13 C16 109.8(3) . . ?
C15 C13 C14 107.8(2) . . ?
C16 C13 C14 108.6(2) . . ?
C15 C13 P1 117.1(2) . . ?
C16 C13 P1 104.66(19) . . ?
C14 C13 P1 108.6(2) . . ?
C13 C14 H14A 109.5 . . ?
C13 C14 H14B 109.5 . . ?
H14A C14 H14B 109.5 . . ?
C13 C14 H14C 109.5 . . ?
H14A C14 H14C 109.5 . . ?
H14B C14 H14C 109.5 . . ?
C13 C15 H15A 109.5 . . ?
C13 C15 H15B 109.5 . . ?
H15A C15 H15B 109.5 . . ?
C13 C15 H15C 109.5 . . ?
H15A C15 H15C 109.5 . . ?
H15B C15 H15C 109.5 . . ?
C13 C16 H16A 109.5 . . ?
C13 C16 H16B 109.5 . . ?
H16A C16 H16B 109.5 . . ?
C13 C16 H16C 109.5 . . ?
H16A C16 H16C 109.5 . . ?
H16B C16 H16C 109.5 . . ?
C20 C17 C18 109.8(2) . . ?
C20 C17 C19 107.5(2) . . ?
C18 C17 C19 109.6(2) . . ?
C20 C17 P1 115.6(2) . . ?
C18 C17 P1 109.43(19) . . ?
C19 C17 P1 104.65(18) . . ?
C17 C18 H18A 109.5 . . ?
C17 C18 H18B 109.5 . . ?
H18A C18 H18B 109.5 . . ?
C17 C18 H18C 109.5 . . ?
H18A C18 H18C 109.5 . . ?
H18B C18 H18C 109.5 . . ?
C17 C19 H19A 109.5 . . ?
C17 C19 H19B 109.5 . . ?
H19A C19 H19B 109.5 . . ?
C17 C19 H19C 109.5 . . ?
H19A C19 H19C 109.5 . . ?
H19B C19 H19C 109.5 . . ?
C17 C20 H20A 109.5 . . ?
C17 C20 H20B 109.5 . . ?
H20A C20 H20B 109.5 . . ?
C17 C20 H20C 109.5 . . ?
H20A C20 H20C 109.5 . . ?
H20B C20 H20C 109.5 . . ?
N1 C21 S2 122.1(2) . . ?
N1 C21 S1 115.8(2) . . ?
S2 C21 S1 122.03(16) . . ?
N1 C22 H22A 109.5 . . ?
N1 C22 H22B 109.5 . . ?
H22A C22 H22B 109.5 . . ?
N1 C22 H22C 109.5 . . ?
H22A C22 H22C 109.5 . . ?
H22B C22 H22C 109.5 . . ?
N1 C23 H23A 109.5 . . ?
N1 C23 H23B 109.5 . . ?
H23A C23 H23B 109.5 . . ?
N1 C23 H23C 109.5 . . ?
H23A C23 H23C 109.5 . . ?
H23B C23 H23C 109.5 . . ?
C25 C24 C29 121.0(3) . . ?
C25 C24 H24 119.5 . . ?
C29 C24 H24 119.5 . . ?
C26 C25 C24 120.0(3) . . ?
C26 C25 H25 120.0 . . ?
C24 C25 H25 120.0 . . ?
C25 C26 C27 120.0(3) . . ?
C25 C26 H26 120.0 . . ?
C27 C26 H26 120.0 . . ?
C26 C27 C28 119.9(3) . . ?
C26 C27 H27 120.1 . . ?
C28 C27 H27 120.1 . . ?
C27 C28 C29 120.8(3) . . ?
C27 C28 H28 119.6 . . ?
C29 C28 H28 119.6 . . ?
C24 C29 C28 118.4(3) . . ?
C24 C29 C30 121.1(2) . . ?
C28 C29 C30 120.2(2) . . ?
C31 C30 C35 118.7(3) . . ?
C31 C30 C29 115.3(2) . . ?
C35 C30 C29 126.1(2) . . ?
C32 C31 C30 121.6(3) . . ?
C32 C31 H31 119.2 . . ?
C30 C31 H31 119.2 . . ?
C31 C32 C33 120.2(3) . . ?
C31 C32 H32 119.9 . . ?
C33 C32 H32 119.9 . . ?
C32 C33 C34 119.0(3) . . ?
C32 C33 H33 120.5 . . ?
C34 C33 H33 120.5 . . ?
C33 C34 C35 122.1(3) . . ?
C33 C34 H34 118.9 . . ?
C35 C34 H34 118.9 . . ?
C34 C35 C30 118.4(3) . . ?
C34 C35 P2 118.7(2) . . ?
C30 C35 P2 122.8(2) . . ?
C39 C36 C37 108.4(3) . . ?
C39 C36 C38 109.6(3) . . ?
C37 C36 C38 109.1(3) . . ?
C39 C36 P2 117.4(2) . . ?
C37 C36 P2 104.6(2) . . ?
C38 C36 P2 107.5(3) . . ?
C36 C37 H37A 109.5 . . ?
C36 C37 H37B 109.5 . . ?
H37A C37 H37B 109.5 . . ?
C36 C37 H37C 109.5 . . ?
H37A C37 H37C 109.5 . . ?
H37B C37 H37C 109.5 . . ?
C36 C38 H38A 109.5 . . ?
C36 C38 H38B 109.5 . . ?
H38A C38 H38B 109.5 . . ?
C36 C38 H38C 109.5 . . ?
H38A C38 H38C 109.5 . . ?
H38B C38 H38C 109.5 . . ?
C36 C39 H39A 109.5 . . ?
C36 C39 H39B 109.5 . . ?
H39A C39 H39B 109.5 . . ?
C36 C39 H39C 109.5 . . ?
H39A C39 H39C 109.5 . . ?
H39B C39 H39C 109.5 . . ?
C43 C40 C41 109.2(3) . . ?
C43 C40 C42 108.8(3) . . ?
C41 C40 C42 107.6(3) . . ?
C43 C40 P2 116.2(2) . . ?
C41 C40 P2 105.9(2) . . ?
C42 C40 P2 108.8(2) . . ?
C40 C41 H41A 109.5 . . ?
C40 C41 H41B 109.5 . . ?
H41A C41 H41B 109.5 . . ?
C40 C41 H41C 109.5 . . ?
H41A C41 H41C 109.5 . . ?
H41B C41 H41C 109.5 . . ?
C40 C42 H42A 109.5 . . ?
C40 C42 H42B 109.5 . . ?
H42A C42 H42B 109.5 . . ?
C40 C42 H42C 109.5 . . ?
H42A C42 H42C 109.5 . . ?
H42B C42 H42C 109.5 . . ?
C40 C43 H43A 109.5 . . ?
C40 C43 H43B 109.5 . . ?
H43A C43 H43B 109.5 . . ?
C40 C43 H43C 109.5 . . ?
H43A C43 H43C 109.5 . . ?
H43B C43 H43C 109.5 . . ?
N2 C44 S4 121.4(2) . . ?
N2 C44 S3 117.2(2) . . ?
S4 C44 S3 121.31(17) . . ?
N2 C45 H45A 109.5 . . ?
N2 C45 H45B 109.5 . . ?
H45A C45 H45B 109.5 . . ?
N2 C45 H45C 109.5 . . ?
H45A C45 H45C 109.5 . . ?
H45B C45 H45C 109.5 . . ?
N2 C46 H46A 109.5 . . ?
N2 C46 H46B 109.5 . . ?
H46A C46 H46B 109.5 . . ?
N2 C46 H46C 109.5 . . ?
H46A C46 H46C 109.5 . . ?
H46B C46 H46C 109.5 . . ?
Cl2S C1S Cl1S 121.1(7) . . ?
Cl2S C1S H1SA 107.1 . . ?
Cl1S C1S H1SA 107.1 . . ?
Cl2S C1S H1SB 107.1 . . ?
Cl1S C1S H1SB 107.1 . . ?
H1SA C1S H1SB 106.8 . . ?
Cl1A C1A Cl2A 112.4(5) . . ?
Cl1A C1A H1AA 109.1 . . ?
Cl2A C1A H1AA 109.1 . . ?
Cl1A C1A H1AB 109.1 . . ?
Cl2A C1A H1AB 109.1 . . ?
H1AA C1A H1AB 107.9 . . ?

loop_
_geom_bond_atom_site_label_1
_geom_bond_atom_site_label_2
_geom_bond_distance
_geom_bond_site_symmetry_2
_geom_bond_publ_flag
Au1 P1 2.2710(7) . ?
Au1 S1 2.3202(7) . ?
Au2 P2 2.2737(7) . ?
Au2 S3 2.3353(7) . ?
S1 C21 1.758(3) . ?
S2 C21 1.686(3) . ?
S3 C44 1.753(3) . ?
S4 C44 1.686(3) . ?
P1 C12 1.835(3) . ?
P1 C13 1.883(3) . ?
P1 C17 1.884(3) . ?
P2 C35 1.827(3) . ?
P2 C36 1.878(3) . ?
P2 C40 1.880(3) . ?
N1 C21 1.342(3) . ?
N1 C23 1.449(4) . ?
N1 C22 1.461(4) . ?
N2 C44 1.339(4) . ?
N2 C46 1.461(4) . ?
N2 C45 1.475(4) . ?
C1 C6 1.387(4) . ?
C1 C2 1.388(4) . ?
C1 H1 0.9500 . ?
C2 C3 1.391(4) . ?
C2 H2 0.9500 . ?
C3 C4 1.382(5) . ?
C3 H3 0.9500 . ?
C4 C5 1.394(4) . ?
C4 H4 0.9500 . ?
C5 C6 1.399(4) . ?
C5 H5 0.9500 . ?
C6 C7 1.505(3) . ?
C7 C8 1.400(4) . ?
C7 C12 1.409(4) . ?
C8 C9 1.385(4) . ?
C8 H8 0.9500 . ?
C9 C10 1.388(4) . ?
C9 H9 0.9500 . ?
C10 C11 1.383(4) . ?
C10 H10 0.9500 . ?
C11 C12 1.407(4) . ?
C11 H11 0.9500 . ?
C13 C15 1.533(4) . ?
C13 C16 1.534(4) . ?
C13 C14 1.539(4) . ?
C14 H14A 0.9800 . ?
C14 H14B 0.9800 . ?
C14 H14C 0.9800 . ?
C15 H15A 0.9800 . ?
C15 H15B 0.9800 . ?
C15 H15C 0.9800 . ?
C16 H16A 0.9800 . ?
C16 H16B 0.9800 . ?
C16 H16C 0.9800 . ?
C17 C20 1.529(4) . ?
C17 C18 1.530(4) . ?
C17 C19 1.533(4) . ?
C18 H18A 0.9800 . ?
C18 H18B 0.9800 . ?
C18 H18C 0.9800 . ?
C19 H19A 0.9800 . ?
C19 H19B 0.9800 . ?
C19 H19C 0.9800 . ?
C20 H20A 0.9800 . ?
C20 H20B 0.9800 . ?
C20 H20C 0.9800 . ?
C22 H22A 0.9800 . ?
C22 H22B 0.9800 . ?
C22 H22C 0.9800 . ?
C23 H23A 0.9800 . ?
C23 H23B 0.9800 . ?
C23 H23C 0.9800 . ?
C24 C25 1.390(4) . ?
C24 C29 1.391(4) . ?
C24 H24 0.9500 . ?
C25 C26 1.382(4) . ?
C25 H25 0.9500 . ?
C26 C27 1.387(4) . ?
C26 H26 0.9500 . ?
C27 C28 1.390(4) . ?
C27 H27 0.9500 . ?
C28 C29 1.398(4) . ?
C28 H28 0.9500 . ?
C29 C30 1.494(4) . ?
C30 C31 1.400(4) . ?
C30 C35 1.413(4) . ?
C31 C32 1.382(4) . ?
C31 H31 0.9500 . ?
C32 C33 1.384(4) . ?
C32 H32 0.9500 . ?
C33 C34 1.387(4) . ?
C33 H33 0.9500 . ?
C34 C35 1.401(4) . ?
C34 H34 0.9500 . ?
C36 C39 1.532(4) . ?
C36 C37 1.533(5) . ?
C36 C38 1.542(5) . ?
C37 H37A 0.9800 . ?
C37 H37B 0.9800 . ?
C37 H37C 0.9800 . ?
C38 H38A 0.9800 . ?
C38 H38B 0.9800 . ?
C38 H38C 0.9800 . ?
C39 H39A 0.9800 . ?
C39 H39B 0.9800 . ?
C39 H39C 0.9800 . ?
C40 C43 1.536(4) . ?
C40 C41 1.539(4) . ?
C40 C42 1.546(4) . ?
C41 H41A 0.9800 . ?
C41 H41B 0.9800 . ?
C41 H41C 0.9800 . ?
C42 H42A 0.9800 . ?
C42 H42B 0.9800 . ?
C42 H42C 0.9800 . ?
C43 H43A 0.9800 . ?
C43 H43B 0.9800 . ?
C43 H43C 0.9800 . ?
C45 H45A 0.9800 . ?
C45 H45B 0.9800 . ?
C45 H45C 0.9800 . ?
C46 H46A 0.9800 . ?
C46 H46B 0.9800 . ?
C46 H46C 0.9800 . ?
Cl1S C1S 1.766(10) . ?
Cl2S C1S 1.633(11) . ?
C1S H1SA 0.9900 . ?
C1S H1SB 0.9900 . ?
Cl1A C1A 1.690(8) . ?
Cl2A C1A 1.808(9) . ?
C1A H1AA 0.9900 . ?
C1A H1AB 0.9900 . ?

loop_
_geom_torsion_atom_site_label_1
_geom_torsion_atom_site_label_2
_geom_torsion_atom_site_label_3
_geom_torsion_atom_site_label_4
_geom_torsion
_geom_torsion_site_symmetry_1
_geom_torsion_site_symmetry_2
_geom_torsion_site_symmetry_3
_geom_torsion_site_symmetry_4
_geom_torsion_publ_flag
C6 C1 C2 C3 -1.2(4) . . . . ?
C1 C2 C3 C4 0.4(4) . . . . ?
C2 C3 C4 C5 0.4(4) . . . . ?
C3 C4 C5 C6 -0.2(4) . . . . ?
C2 C1 C6 C5 1.3(4) . . . . ?
C2 C1 C6 C7 174.3(2) . . . . ?
C4 C5 C6 C1 -0.6(4) . . . . ?
C4 C5 C6 C7 -173.7(2) . . . . ?
C1 C6 C7 C8 -83.4(3) . . . . ?
C5 C6 C7 C8 89.6(3) . . . . ?
C1 C6 C7 C12 97.9(3) . . . . ?
C5 C6 C7 C12 -89.1(3) . . . . ?
C12 C7 C8 C9 2.6(4) . . . . ?
C6 C7 C8 C9 -176.2(3) . . . . ?
C7 C8 C9 C10 0.3(4) . . . . ?
C8 C9 C10 C11 -2.4(4) . . . . ?
C9 C10 C11 C12 1.7(4) . . . . ?
C10 C11 C12 C7 1.2(4) . . . . ?
C10 C11 C12 P1 -174.7(2) . . . . ?
C8 C7 C12 C11 -3.3(4) . . . . ?
C6 C7 C12 C11 175.4(2) . . . . ?
C8 C7 C12 P1 172.5(2) . . . . ?
C6 C7 C12 P1 -8.8(4) . . . . ?
C13 P1 C12 C11 -55.4(2) . . . . ?
C17 P1 C12 C11 66.6(2) . . . . ?
Au1 P1 C12 C11 -174.18(18) . . . . ?
C13 P1 C12 C7 128.9(2) . . . . ?
C17 P1 C12 C7 -109.1(2) . . . . ?
Au1 P1 C12 C7 10.1(2) . . . . ?
C12 P1 C13 C15 69.8(2) . . . . ?
C17 P1 C13 C15 -45.3(3) . . . . ?
Au1 P1 C13 C15 -165.3(2) . . . . ?
C12 P1 C13 C16 -52.1(2) . . . . ?
C17 P1 C13 C16 -167.14(19) . . . . ?
Au1 P1 C13 C16 72.9(2) . . . . ?
C12 P1 C13 C14 -167.98(18) . . . . ?
C17 P1 C13 C14 77.0(2) . . . . ?
Au1 P1 C13 C14 -43.02(19) . . . . ?
C12 P1 C17 C20 -49.2(2) . . . . ?
C13 P1 C17 C20 68.1(2) . . . . ?
Au1 P1 C17 C20 -173.34(19) . . . . ?
C12 P1 C17 C18 -173.8(2) . . . . ?
C13 P1 C17 C18 -56.5(2) . . . . ?
Au1 P1 C17 C18 62.1(2) . . . . ?
C12 P1 C17 C19 68.8(2) . . . . ?
C13 P1 C17 C19 -173.89(18) . . . . ?
Au1 P1 C17 C19 -55.3(2) . . . . ?
C23 N1 C21 S2 177.1(3) . . . . ?
C22 N1 C21 S2 -1.2(4) . . . . ?
C23 N1 C21 S1 -3.0(4) . . . . ?
C22 N1 C21 S1 178.6(2) . . . . ?
Au1 S1 C21 N1 -166.5(2) . . . . ?
Au1 S1 C21 S2 13.37(19) . . . . ?
C29 C24 C25 C26 -0.8(4) . . . . ?
C24 C25 C26 C27 0.3(4) . . . . ?
C25 C26 C27 C28 0.9(4) . . . . ?
C26 C27 C28 C29 -1.5(4) . . . . ?
C25 C24 C29 C28 0.2(4) . . . . ?
C25 C24 C29 C30 -173.8(3) . . . . ?
C27 C28 C29 C24 0.9(4) . . . . ?
C27 C28 C29 C30 175.0(3) . . . . ?
C24 C29 C30 C31 87.6(3) . . . . ?
C28 C29 C30 C31 -86.3(3) . . . . ?
C24 C29 C30 C35 -92.4(3) . . . . ?
C28 C29 C30 C35 93.7(3) . . . . ?
C35 C30 C31 C32 1.0(5) . . . . ?
C29 C30 C31 C32 -179.0(3) . . . . ?
C30 C31 C32 C33 0.9(5) . . . . ?
C31 C32 C33 C34 -1.8(5) . . . . ?
C32 C33 C34 C35 0.9(5) . . . . ?
C33 C34 C35 C30 1.0(4) . . . . ?
C33 C34 C35 P2 -176.1(2) . . . . ?
C31 C30 C35 C34 -1.9(4) . . . . ?
C29 C30 C35 C34 178.1(3) . . . . ?
C31 C30 C35 P2 175.1(2) . . . . ?
C29 C30 C35 P2 -4.9(4) . . . . ?
C36 P2 C35 C34 -60.7(3) . . . . ?
C40 P2 C35 C34 59.8(3) . . . . ?
Au2 P2 C35 C34 179.1(2) . . . . ?
C36 P2 C35 C30 122.3(2) . . . . ?
C40 P2 C35 C30 -117.1(2) . . . . ?
Au2 P2 C35 C30 2.2(3) . . . . ?
C35 P2 C36 C39 48.5(3) . . . . ?
C40 P2 C36 C39 -66.5(3) . . . . ?
Au2 P2 C36 C39 173.1(2) . . . . ?
C35 P2 C36 C37 -71.6(3) . . . . ?
C40 P2 C36 C37 173.4(2) . . . . ?
Au2 P2 C36 C37 53.1(3) . . . . ?
C35 P2 C36 C38 172.6(2) . . . . ?
C40 P2 C36 C38 57.6(3) . . . . ?
Au2 P2 C36 C38 -62.8(2) . . . . ?
C35 P2 C40 C43 -73.9(3) . . . . ?
C36 P2 C40 C43 42.0(3) . . . . ?
Au2 P2 C40 C43 162.3(2) . . . . ?
C35 P2 C40 C41 47.6(2) . . . . ?
C36 P2 C40 C41 163.5(2) . . . . ?
Au2 P2 C40 C41 -76.2(2) . . . . ?
C35 P2 C40 C42 163.0(2) . . . . ?
C36 P2 C40 C42 -81.1(3) . . . . ?
Au2 P2 C40 C42 39.2(2) . . . . ?
C46 N2 C44 S4 177.8(2) . . . . ?
C45 N2 C44 S4 -0.8(4) . . . . ?
C46 N2 C44 S3 -2.7(4) . . . . ?
C45 N2 C44 S3 178.8(2) . . . . ?
Au2 S3 C44 N2 164.00(19) . . . . ?
Au2 S3 C44 S4 -16.47(18) . . . . ?
